data_7021533
loop_
_publ_author_name
'Qiu, Jinshui'
'Lu, Min'
'Yao, Yingming'
'Zhang, Yong'
'Wang, Yaorong'
'Shen, Qi'

_publ_section_title
;
 Synthesis and characterization of bimetallic lanthanide-alkali metal
 complexes stabilized by aminophenoxy ligands and their catalytic activity
 for the polymerization of 2,2-dimethyltrimethylene carbonate.
;
_journal_issue 28
_journal_name_full 'Dalton transactions (Cambridge, England : 2003)'
_journal_page_first 10179
_journal_page_last 10189
_journal_paper_doi 10.1039/c3dt50918d
_journal_volume 42
_journal_year 2013
_chemical_formula_moiety 'C56 H86 Br2 Li2 N3 O4 Si2 Y'
_chemical_formula_sum 'C56 H86 Br2 Li2 N3 O4 Si2 Y'
_chemical_formula_weight 1184.07
_chemical_name_systematic
; 
 ? 
;
_space_group_IT_number 110
_symmetry_cell_setting tetragonal
_symmetry_Int_Tables_number 110
_symmetry_space_group_name_Hall 'I 4bw -2c'
_symmetry_space_group_name_H-M 'I 41 c d'
_atom_sites_solution_hydrogens geom
_atom_sites_solution_primary direct
_atom_sites_solution_secondary difmap
_audit_creation_method SHELXL-97
_cell_angle_alpha 90.00
_cell_angle_beta 90.00
_cell_angle_gamma 90.00
_cell_formula_units_Z 8
_cell_length_a 21.645(2)
_cell_length_b 21.645(2)
_cell_length_c 26.471(3)
_cell_measurement_reflns_used 12815
_cell_measurement_temperature 223(2)
_cell_measurement_theta_max 27.5
_cell_measurement_theta_min 3.1
_cell_volume 12402(2)
_computing_cell_refinement CrystalClear
_computing_data_collection CrystalClear
_computing_data_reduction CrystalStructure
_computing_molecular_graphics 'Bruker SHELXTL'
_computing_publication_material 'Bruker SHELXTL'
_computing_structure_refinement 'SHELXL-97 (Sheldrick, 1997)'
_computing_structure_solution 'SHELXS-97 (Sheldrick, 1990)'
_diffrn_ambient_temperature 223(2)
_diffrn_detector_area_resol_mean 14.63
_diffrn_measured_fraction_theta_full 0.995
_diffrn_measured_fraction_theta_max 0.995
_diffrn_measurement_device_type 'Rigaku Saturn'
_diffrn_measurement_method \w
_diffrn_radiation_monochromator graphite
_diffrn_radiation_source 'fine-focus sealed tube'
_diffrn_radiation_type MoK\a
_diffrn_radiation_wavelength 0.71075
_diffrn_reflns_av_R_equivalents 0.0734
_diffrn_reflns_av_unetI/netI 0.2505
_diffrn_reflns_limit_h_max 28
_diffrn_reflns_limit_h_min -19
_diffrn_reflns_limit_k_max 21
_diffrn_reflns_limit_k_min -26
_diffrn_reflns_limit_l_max 28
_diffrn_reflns_limit_l_min -34
_diffrn_reflns_number 18106
_diffrn_reflns_theta_full 27.47
_diffrn_reflns_theta_max 27.47
_diffrn_reflns_theta_min 3.08
_exptl_absorpt_coefficient_mu 2.310
_exptl_absorpt_correction_T_max 0.372
_exptl_absorpt_correction_T_min 0.164
_exptl_absorpt_correction_type multi-scan
_exptl_absorpt_process_details 'Jacobson, R. (1998) Private communication'
_exptl_crystal_colour yellow
_exptl_crystal_density_diffrn 1.268
_exptl_crystal_density_method 'not measured'
_exptl_crystal_description block
_exptl_crystal_F_000 4944
_exptl_crystal_size_max 1.00
_exptl_crystal_size_mid 1.00
_exptl_crystal_size_min 0.60
_refine_diff_density_max 1.697
_refine_diff_density_min -0.683
_refine_diff_density_rms 0.086
_refine_ls_abs_structure_details 'Flack H D (1983), Acta Cryst. A39, 876-881'
_refine_ls_abs_structure_Flack -0.050(13)
_refine_ls_extinction_method none
_refine_ls_goodness_of_fit_ref 1.004
_refine_ls_hydrogen_treatment constr
_refine_ls_matrix_type full
_refine_ls_number_parameters 322
_refine_ls_number_reflns 5973
_refine_ls_number_restraints 11
_refine_ls_restrained_S_all 1.004
_refine_ls_R_factor_all 0.1149
_refine_ls_R_factor_gt 0.0754
_refine_ls_shift/su_max 0.000
_refine_ls_shift/su_mean 0.000
_refine_ls_structure_factor_coef Fsqd
_refine_ls_weighting_details 'calc w=1/[\s^2^(Fo^2^)+(0.1108P)^2^+0.0000P] where P=(Fo^2^+2Fc^2^)/3'
_refine_ls_weighting_scheme calc
_refine_ls_wR_factor_gt 0.1904
_refine_ls_wR_factor_ref 0.2201
_reflns_number_gt 3699
_reflns_number_total 5973
_reflns_threshold_expression >2sigma(I)
_cod_data_source_file c3dt50918d.txt
_cod_data_source_block shelxl
_cod_database_code 7021533

loop_
_symmetry_equiv_pos_as_xyz
'x, y, z'
'-y, x+1/2, z+1/4'
'-x+1/2, -y+1/2, z+1/2'
'y+1/2, -x, z+3/4'
'-x, y, z+1/2'
'y, x+1/2, z+3/4'
'x+1/2, -y+1/2, z'
'-y+1/2, -x, z+1/4'
'x+1/2, y+1/2, z+1/2'
'-y+1/2, x+1, z+3/4'
'-x+1, -y+1, z+1'
'y+1, -x+1/2, z+5/4'
'-x+1/2, y+1/2, z+1'
'y+1/2, x+1, z+5/4'
'x+1, -y+1, z+1/2'
'-y+1, -x+1/2, z+3/4'

loop_
_atom_site_label
_atom_site_type_symbol
_atom_site_fract_x
_atom_site_fract_y
_atom_site_fract_z
_atom_site_U_iso_or_equiv
_atom_site_adp_type
_atom_site_occupancy
_atom_site_symmetry_multiplicity
_atom_site_calc_flag
_atom_site_refinement_flags
_atom_site_disorder_assembly
_atom_site_disorder_group
Y1 Y 0.5000 0.5000 0.49843(7) 0.0452(2) Uani 1 2 d S . .
Br1 Br 0.83631(6) 0.39880(6) 0.52341(6) 0.1042(5) Uani 1 1 d . B .
Si1 Si 0.43331(14) 0.48273(14) 0.61495(9) 0.0707(7) Uani 1 1 d . B .
O1 O 0.5047(2) 0.5989(2) 0.4741(2) 0.0536(12) Uani 1 1 d . . .
O2 O 0.5781(4) 0.3651(3) 0.3694(2) 0.091(2) Uani 1 1 d D . .
N1 N 0.5880(3) 0.4928(3) 0.4468(3) 0.0566(17) Uani 1 1 d . . .
N2 N 0.5000 0.5000 0.5835(3) 0.052(2) Uani 1 2 d S . .
C1 C 0.5557(4) 0.6336(4) 0.4616(3) 0.056(2) Uani 1 1 d . B .
C2 C 0.5647(4) 0.6947(4) 0.4795(3) 0.057(2) Uani 1 1 d . . .
C3 C 0.6187(4) 0.7228(4) 0.4655(3) 0.059(2) Uani 1 1 d . . .
H3 H 0.6262 0.7626 0.4784 0.071 Uiso 1 1 calc R . .
C4 C 0.6634(4) 0.6977(4) 0.4339(3) 0.062(2) Uani 1 1 d . A .
C5 C 0.6516(4) 0.6396(4) 0.4155(3) 0.055(2) Uani 1 1 d . A .
H5 H 0.6802 0.6214 0.3933 0.067 Uiso 1 1 calc R . .
C6 C 0.5981(4) 0.6064(4) 0.4287(3) 0.0516(18) Uani 1 1 d . . .
C7 C 0.5168(4) 0.7243(4) 0.5146(3) 0.059(2) Uani 1 1 d . . .
C8 C 0.5071(5) 0.6896(5) 0.5637(3) 0.076(3) Uani 1 1 d . . .
H8A H 0.5039 0.6457 0.5568 0.114 Uiso 1 1 calc R . .
H8B H 0.4694 0.7039 0.5797 0.114 Uiso 1 1 calc R . .
H8C H 0.5418 0.6971 0.5860 0.114 Uiso 1 1 calc R . .
C9 C 0.4549(5) 0.7315(4) 0.4874(5) 0.084(3) Uani 1 1 d . . .
H9A H 0.4615 0.7504 0.4546 0.126 Uiso 1 1 calc R . .
H9B H 0.4277 0.7574 0.5074 0.126 Uiso 1 1 calc R . .
H9C H 0.4361 0.6912 0.4830 0.126 Uiso 1 1 calc R . .
C10 C 0.5376(4) 0.7904(5) 0.5298(4) 0.073(2) Uani 1 1 d . . .
H10A H 0.5801 0.7892 0.5415 0.109 Uiso 1 1 calc R . .
H10B H 0.5112 0.8058 0.5565 0.109 Uiso 1 1 calc R . .
H10C H 0.5347 0.8175 0.5007 0.109 Uiso 1 1 calc R . .
C11 C 0.7229(4) 0.7323(4) 0.4210(4) 0.064(2) Uani 1 1 d . . .
C12 C 0.7584(11) 0.7012(12) 0.3769(12) 0.081(7) Uani 0.50 1 d P A 1
H12A H 0.7921 0.7278 0.3663 0.122 Uiso 0.50 1 calc PR A 1
H12B H 0.7305 0.6946 0.3487 0.122 Uiso 0.50 1 calc PR A 1
H12C H 0.7748 0.6619 0.3881 0.122 Uiso 0.50 1 calc PR A 1
C12' C 0.7704(18) 0.694(2) 0.4005(12) 0.109(14) Uiso 0.50 1 d P A 2
H12D H 0.7670 0.6527 0.4146 0.163 Uiso 0.50 1 calc PR A 2
H12E H 0.8105 0.7111 0.4089 0.163 Uiso 0.50 1 calc PR A 2
H12F H 0.7661 0.6919 0.3641 0.163 Uiso 0.50 1 calc PR A 2
C13 C 0.7570(5) 0.7465(5) 0.4695(5) 0.089(4) Uani 1 1 d . A .
H13A H 0.7652 0.7083 0.4875 0.133 Uiso 1 1 calc R . .
H13B H 0.7320 0.7734 0.4904 0.133 Uiso 1 1 calc R . .
H13C H 0.7958 0.7668 0.4616 0.133 Uiso 1 1 calc R . .
C14 C 0.7076(5) 0.7940(6) 0.3967(5) 0.099(4) Uani 1 1 d . A .
H14A H 0.7455 0.8160 0.3891 0.148 Uiso 1 1 calc R . .
H14B H 0.6826 0.8184 0.4197 0.148 Uiso 1 1 calc R . .
H14C H 0.6847 0.7870 0.3656 0.148 Uiso 1 1 calc R . .
C15 C 0.5875(4) 0.5424(4) 0.4073(3) 0.0523(18) Uani 1 1 d . B .
H15A H 0.5476 0.5417 0.3898 0.063 Uiso 1 1 calc R . .
H15B H 0.6197 0.5335 0.3823 0.063 Uiso 1 1 calc R . .
C16 C 0.6460(4) 0.4713(4) 0.4607(3) 0.056(2) Uani 1 1 d . B .
C17 C 0.7022(4) 0.4909(4) 0.4404(4) 0.064(2) Uani 1 1 d . . .
H17 H 0.7021 0.5201 0.4142 0.076 Uiso 1 1 calc R B .
C18 C 0.7576(5) 0.4686(4) 0.4579(4) 0.073(3) Uani 1 1 d . B .
H18 H 0.7946 0.4817 0.4427 0.087 Uiso 1 1 calc R . .
C19 C 0.7599(4) 0.4266(4) 0.4981(4) 0.070(2) Uani 1 1 d . . .
C20 C 0.7049(5) 0.4063(5) 0.5171(4) 0.079(3) Uani 1 1 d . B .
H20 H 0.7053 0.3768 0.5431 0.095 Uiso 1 1 calc R . .
C21 C 0.6492(4) 0.4273(4) 0.4995(4) 0.068(2) Uani 1 1 d . . .
H21 H 0.6125 0.4119 0.5138 0.082 Uiso 1 1 calc R B .
C22 C 0.4438(6) 0.4291(7) 0.6705(4) 0.106(4) Uani 1 1 d . . .
H22A H 0.4748 0.3983 0.6625 0.159 Uiso 1 1 calc R B .
H22B H 0.4049 0.4087 0.6780 0.159 Uiso 1 1 calc R . .
H22C H 0.4570 0.4527 0.6998 0.159 Uiso 1 1 calc R . .
C23 C 0.3776(5) 0.4401(5) 0.5724(4) 0.075(3) Uani 1 1 d . . .
H23A H 0.3889 0.4471 0.5374 0.113 Uiso 1 1 calc R B .
H23B H 0.3360 0.4552 0.5782 0.113 Uiso 1 1 calc R . .
H23C H 0.3794 0.3963 0.5797 0.113 Uiso 1 1 calc R . .
C24 C 0.3931(5) 0.5537(6) 0.6393(4) 0.089(3) Uani 1 1 d . . .
H24A H 0.4175 0.5721 0.6660 0.133 Uiso 1 1 calc R B .
H24B H 0.3528 0.5424 0.6524 0.133 Uiso 1 1 calc R . .
H24C H 0.3881 0.5832 0.6120 0.133 Uiso 1 1 calc R . .
C25 C 0.5979(14) 0.3974(10) 0.3250(6) 0.100(4) Uiso 0.50 1 d PD B 1
H25A H 0.6380 0.4171 0.3310 0.120 Uiso 0.50 1 calc PR B 1
H25B H 0.5679 0.4295 0.3161 0.120 Uiso 0.50 1 calc PR B 1
C26 C 0.6031(14) 0.3510(10) 0.2829(9) 0.100(4) Uiso 0.50 1 d PD B 1
H26A H 0.5705 0.3580 0.2578 0.120 Uiso 0.50 1 calc PR B 1
H26B H 0.6433 0.3548 0.2661 0.120 Uiso 0.50 1 calc PR B 1
C27 C 0.5965(13) 0.2891(11) 0.3056(8) 0.100(4) Uiso 0.50 1 d PD B 1
H27A H 0.5679 0.2636 0.2859 0.120 Uiso 0.50 1 calc PR B 1
H27B H 0.6366 0.2682 0.3076 0.120 Uiso 0.50 1 calc PR B 1
C28 C 0.5719(13) 0.3011(6) 0.3561(8) 0.100(4) Uiso 0.50 1 d PD B 1
H28A H 0.5282 0.2895 0.3571 0.120 Uiso 0.50 1 calc PR B 1
H28B H 0.5941 0.2757 0.3808 0.120 Uiso 0.50 1 calc PR B 1
C25' C 0.6270(8) 0.3898(9) 0.3398(7) 0.075(3) Uiso 0.50 1 d PD B 2
H25C H 0.6640 0.3948 0.3607 0.090 Uiso 0.50 1 calc PR B 2
H25D H 0.6152 0.4305 0.3267 0.090 Uiso 0.50 1 calc PR B 2
C26' C 0.6403(9) 0.3481(9) 0.2978(7) 0.075(3) Uiso 0.50 1 d PD B 2
H26C H 0.6759 0.3217 0.3053 0.090 Uiso 0.50 1 calc PR B 2
H26D H 0.6482 0.3711 0.2666 0.090 Uiso 0.50 1 calc PR B 2
C27' C 0.5813(9) 0.3107(11) 0.2940(7) 0.075(3) Uiso 0.50 1 d PD B 2
H27C H 0.5540 0.3282 0.2682 0.090 Uiso 0.50 1 calc PR B 2
H27D H 0.5907 0.2679 0.2848 0.090 Uiso 0.50 1 calc PR B 2
C28' C 0.5518(9) 0.3132(7) 0.3438(6) 0.075(3) Uiso 0.50 1 d PD B 2
H28C H 0.5071 0.3184 0.3403 0.090 Uiso 0.50 1 calc PR B 2
H28D H 0.5599 0.2751 0.3627 0.090 Uiso 0.50 1 calc PR B 2
Li1 Li 0.5603(8) 0.4047(6) 0.4279(6) 0.073(5) Uani 1 1 d . . .

loop_
_atom_site_aniso_label
_atom_site_aniso_U_11
_atom_site_aniso_U_22
_atom_site_aniso_U_33
_atom_site_aniso_U_23
_atom_site_aniso_U_13
_atom_site_aniso_U_12
Y1 0.0445(5) 0.0467(5) 0.0444(4) 0.000 0.000 0.0000(4)
Br1 0.0831(8) 0.1037(9) 0.1257(9) 0.0015(8) -0.0152(7) 0.0307(6)
Si1 0.0729(17) 0.0847(19) 0.0544(12) 0.0073(13) 0.0103(12) 0.0092(14)
O1 0.050(3) 0.045(3) 0.066(3) 0.000(3) 0.005(2) -0.005(2)
O2 0.119(6) 0.072(4) 0.082(4) -0.025(3) 0.038(4) -0.022(4)
N1 0.052(4) 0.050(4) 0.068(4) -0.001(3) 0.023(3) -0.002(3)
N2 0.055(5) 0.060(6) 0.039(5) 0.000 0.000 0.004(4)
C1 0.069(6) 0.053(5) 0.047(4) 0.001(4) 0.001(4) -0.001(4)
C2 0.077(6) 0.050(4) 0.045(4) 0.003(3) -0.005(4) -0.008(4)
C3 0.057(5) 0.056(5) 0.065(5) -0.007(4) 0.001(4) -0.007(4)
C4 0.064(5) 0.060(5) 0.061(5) 0.003(4) 0.002(4) -0.007(4)
C5 0.058(5) 0.047(4) 0.061(5) 0.004(4) 0.021(4) -0.001(4)
C6 0.054(4) 0.048(4) 0.053(4) 0.000(3) -0.004(4) -0.008(3)
C7 0.049(4) 0.054(5) 0.074(5) -0.003(4) -0.001(4) 0.004(3)
C8 0.099(8) 0.072(7) 0.057(5) -0.014(5) 0.016(5) -0.005(5)
C9 0.070(6) 0.055(5) 0.126(9) -0.019(5) -0.033(6) 0.011(4)
C10 0.067(5) 0.071(6) 0.079(6) -0.015(5) 0.000(5) -0.001(4)
C11 0.057(5) 0.055(5) 0.079(6) -0.006(4) -0.002(4) -0.018(4)
C12 0.056(12) 0.079(14) 0.11(2) -0.007(15) 0.031(14) -0.036(11)
C13 0.055(6) 0.095(8) 0.117(9) 0.027(7) -0.024(6) -0.015(5)
C14 0.074(7) 0.115(10) 0.107(9) 0.028(8) -0.011(6) -0.027(7)
C15 0.060(5) 0.046(4) 0.051(4) 0.002(3) 0.008(4) -0.004(3)
C16 0.057(5) 0.046(4) 0.066(5) -0.013(4) 0.016(4) 0.012(4)
C17 0.054(5) 0.062(5) 0.075(6) 0.007(4) 0.015(5) 0.005(4)
C18 0.070(6) 0.060(6) 0.088(7) 0.004(5) 0.016(5) -0.004(4)
C19 0.053(5) 0.057(5) 0.100(6) -0.007(5) -0.011(5) 0.014(4)
C20 0.095(8) 0.074(6) 0.069(5) 0.011(5) 0.012(6) 0.021(5)
C21 0.070(5) 0.051(5) 0.083(6) 0.009(5) 0.013(5) 0.018(4)
C22 0.109(9) 0.155(12) 0.055(6) 0.023(7) -0.004(6) 0.000(9)
C23 0.067(6) 0.073(6) 0.085(6) 0.002(5) 0.000(5) -0.001(5)
C24 0.078(7) 0.108(9) 0.081(6) -0.012(6) 0.025(6) 0.028(6)
Li1 0.090(11) 0.038(7) 0.091(10) -0.006(7) 0.045(9) -0.013(7)

loop_
_atom_type_symbol
_atom_type_description
_atom_type_scat_dispersion_real
_atom_type_scat_dispersion_imag
_atom_type_scat_source
C C 0.0033 0.0016 'International Tables Vol C Tables 4.2.6.8 and 6.1.1.4'
H H 0.0000 0.0000 'International Tables Vol C Tables 4.2.6.8 and 6.1.1.4'
N N 0.0061 0.0033 'International Tables Vol C Tables 4.2.6.8 and 6.1.1.4'
O O 0.0106 0.0060 'International Tables Vol C Tables 4.2.6.8 and 6.1.1.4'
Si Si 0.0817 0.0704 'International Tables Vol C Tables 4.2.6.8 and 6.1.1.4'
Y Y -2.7962 3.5667 'International Tables Vol C Tables 4.2.6.8 and 6.1.1.4'
Br Br -0.2901 2.4595 'International Tables Vol C Tables 4.2.6.8 and 6.1.1.4'
Li Li -0.0003 0.0001 'International Tables Vol C Tables 4.2.6.8 and 6.1.1.4'

loop_
_geom_angle_atom_site_label_1
_geom_angle_atom_site_label_2
_geom_angle_atom_site_label_3
_geom_angle
_geom_angle_site_symmetry_1
_geom_angle_site_symmetry_3
O1 Y1 O1 146.5(3) 11_554 .
O1 Y1 N2 106.73(15) 11_554 .
O1 Y1 N2 106.73(15) . .
O1 Y1 N1 81.9(2) 11_554 11_554
O1 Y1 N1 78.8(2) . 11_554
N2 Y1 N1 125.5(2) . 11_554
O1 Y1 N1 78.8(2) 11_554 .
O1 Y1 N1 81.9(2) . .
N2 Y1 N1 125.5(2) . .
N1 Y1 N1 108.9(4) 11_554 .
O1 Y1 Li1 116.6(3) 11_554 11_554
O1 Y1 Li1 37.1(3) . 11_554
N2 Y1 Li1 127.4(3) . 11_554
N1 Y1 Li1 42.1(3) 11_554 11_554
N1 Y1 Li1 92.1(4) . 11_554
O1 Y1 Li1 37.1(3) 11_554 .
O1 Y1 Li1 116.6(3) . .
N2 Y1 Li1 127.4(3) . .
N1 Y1 Li1 92.1(4) 11_554 .
N1 Y1 Li1 42.1(3) . .
Li1 Y1 Li1 105.2(7) 11_554 .
O1 Y1 Si1 112.51(16) 11_554 11_554
O1 Y1 Si1 97.79(16) . 11_554
N2 Y1 Si1 25.80(5) . 11_554
N1 Y1 Si1 149.1(2) 11_554 11_554
N1 Y1 Si1 100.9(2) . 11_554
Li1 Y1 Si1 130.8(3) 11_554 11_554
Li1 Y1 Si1 116.2(4) . 11_554
N2 Si1 C24 112.3(4) . .
N2 Si1 C22 114.4(5) . .
C24 Si1 C22 106.9(6) . .
N2 Si1 C23 110.8(4) . .
C24 Si1 C23 107.9(5) . .
C22 Si1 C23 104.0(6) . .
C1 O1 Li1 118.1(7) . 11_554
C1 O1 Y1 128.9(5) . .
Li1 O1 Y1 96.5(5) 11_554 .
C25' O2 C28' 109.2(11) . .
C25' O2 C25 30.8(12) . .
C28' O2 C25 96.5(12) . .
C25' O2 C28 107.2(13) . .
C28' O2 C28 24.3(13) . .
C25 O2 C28 107.3(13) . .
C25' O2 Li1 116.8(9) . .
C28' O2 Li1 133.9(9) . .
C25 O2 Li1 122.2(11) . .
C28 O2 Li1 130.4(11) . .
C16 N1 C15 115.6(6) . .
C16 N1 Li1 91.0(7) . .
C15 N1 Li1 119.4(7) . .
C16 N1 Y1 127.0(6) . .
C15 N1 Y1 110.6(5) . .
Li1 N1 Y1 88.1(5) . .
Si1 N2 Si1 121.7(6) . 11_554
Si1 N2 Y1 119.2(3) . .
Si1 N2 Y1 119.2(3) 11_554 .
O1 C1 C6 116.6(7) . .
O1 C1 C2 122.6(7) . .
C6 C1 C2 120.8(8) . .
C3 C2 C1 116.2(8) . .
C3 C2 C7 123.8(7) . .
C1 C2 C7 120.0(8) . .
C2 C3 C4 125.7(8) . .
C2 C3 H3 117.2 . .
C4 C3 H3 117.2 . .
C5 C4 C3 116.2(8) . .
C5 C4 C11 121.9(8) . .
C3 C4 C11 121.9(8) . .
C4 C5 C6 122.3(7) . .
C4 C5 H5 118.9 . .
C6 C5 H5 118.9 . .
C1 C6 C5 118.7(7) . .
C1 C6 C15 121.3(7) . .
C5 C6 C15 120.0(7) . .
C8 C7 C9 109.4(8) . .
C8 C7 C2 114.1(7) . .
C9 C7 C2 110.4(7) . .
C8 C7 C10 106.0(7) . .
C9 C7 C10 106.4(7) . .
C2 C7 C10 110.2(7) . .
C7 C8 H8A 109.5 . .
C7 C8 H8B 109.5 . .
H8A C8 H8B 109.5 . .
C7 C8 H8C 109.5 . .
H8A C8 H8C 109.5 . .
H8B C8 H8C 109.5 . .
C7 C9 H9A 109.5 . .
C7 C9 H9B 109.5 . .
H9A C9 H9B 109.5 . .
C7 C9 H9C 109.5 . .
H9A C9 H9C 109.5 . .
H9B C9 H9C 109.5 . .
C7 C10 H10A 109.5 . .
C7 C10 H10B 109.5 . .
H10A C10 H10B 109.5 . .
C7 C10 H10C 109.5 . .
H10A C10 H10C 109.5 . .
H10B C10 H10C 109.5 . .
C12' C11 C13 95.0(16) . .
C12' C11 C14 120.4(17) . .
C13 C11 C14 106.8(8) . .
C12' C11 C4 113.9(18) . .
C13 C11 C4 108.8(8) . .
C14 C11 C4 110.0(8) . .
C12' C11 C12 26.5(16) . .
C13 C11 C12 118.9(14) . .
C14 C11 C12 99.8(14) . .
C4 C11 C12 111.9(10) . .
C11 C12 H12A 109.5 . .
C11 C12 H12B 109.5 . .
C11 C12 H12C 109.5 . .
C11 C12' H12D 109.5 . .
C11 C12' H12E 109.5 . .
H12D C12' H12E 109.5 . .
C11 C12' H12F 109.5 . .
H12D C12' H12F 109.5 . .
H12E C12' H12F 109.5 . .
C11 C13 H13A 109.5 . .
C11 C13 H13B 109.5 . .
H13A C13 H13B 109.5 . .
C11 C13 H13C 109.5 . .
H13A C13 H13C 109.5 . .
H13B C13 H13C 109.5 . .
C11 C14 H14A 109.5 . .
C11 C14 H14B 109.5 . .
H14A C14 H14B 109.5 . .
C11 C14 H14C 109.5 . .
H14A C14 H14C 109.5 . .
H14B C14 H14C 109.5 . .
N1 C15 C6 113.2(6) . .
N1 C15 H15A 108.9 . .
C6 C15 H15A 108.9 . .
N1 C15 H15B 108.9 . .
C6 C15 H15B 108.9 . .
H15A C15 H15B 107.8 . .
N1 C16 C17 125.7(8) . .
N1 C16 C21 117.9(7) . .
C17 C16 C21 116.4(8) . .
C18 C17 C16 121.7(9) . .
C18 C17 H17 119.2 . .
C16 C17 H17 119.2 . .
C17 C18 C19 121.0(9) . .
C17 C18 H18 119.5 . .
C19 C18 H18 119.5 . .
C20 C19 C18 117.3(8) . .
C20 C19 Br1 122.1(8) . .
C18 C19 Br1 120.6(7) . .
C19 C20 C21 122.4(9) . .
C19 C20 H20 118.8 . .
C21 C20 H20 118.8 . .
C20 C21 C16 121.2(9) . .
C20 C21 H21 119.4 . .
C16 C21 H21 119.4 . .
Si1 C22 H22A 109.5 . .
Si1 C22 H22B 109.5 . .
H22A C22 H22B 109.5 . .
Si1 C22 H22C 109.5 . .
H22A C22 H22C 109.5 . .
H22B C22 H22C 109.5 . .
Si1 C23 H23A 109.5 . .
Si1 C23 H23B 109.5 . .
H23A C23 H23B 109.5 . .
Si1 C23 H23C 109.5 . .
H23A C23 H23C 109.5 . .
H23B C23 H23C 109.5 . .
Si1 C24 H24A 109.5 . .
Si1 C24 H24B 109.5 . .
H24A C24 H24B 109.5 . .
Si1 C24 H24C 109.5 . .
H24A C24 H24C 109.5 . .
H24B C24 H24C 109.5 . .
O2 C25 C26 107.7(16) . .
O2 C25 H25A 110.2 . .
C26 C25 H25A 110.2 . .
O2 C25 H25B 110.2 . .
C26 C25 H25B 110.2 . .
H25A C25 H25B 108.5 . .
C27 C26 C25 107.2(19) . .
C27 C26 H26A 110.3 . .
C25 C26 H26A 110.3 . .
C27 C26 H26B 110.3 . .
C25 C26 H26B 110.3 . .
H26A C26 H26B 108.5 . .
C28 C27 C26 104.3(19) . .
C28 C27 H27A 110.9 . .
C26 C27 H27A 110.9 . .
C28 C27 H27B 110.9 . .
C26 C27 H27B 110.9 . .
H27A C27 H27B 108.9 . .
O2 C28 C27 111.3(17) . .
O2 C28 H28A 109.4 . .
C27 C28 H28A 109.4 . .
O2 C28 H28B 109.4 . .
C27 C28 H28B 109.4 . .
H28A C28 H28B 108.0 . .
O2 C25' C26' 109.5(13) . .
O2 C25' H25C 109.8 . .
C26' C25' H25C 109.8 . .
O2 C25' H25D 109.8 . .
C26' C25' H25D 109.8 . .
H25C C25' H25D 108.2 . .
C25' C26' C27' 102.5(15) . .
C25' C26' H26C 111.3 . .
C27' C26' H26C 111.3 . .
C25' C26' H26D 111.3 . .
C27' C26' H26D 111.3 . .
H26C C26' H26D 109.2 . .
C28' C27' C26' 106.6(14) . .
C28' C27' H27C 110.4 . .
C26' C27' H27C 110.4 . .
C28' C27' H27D 110.4 . .
C26' C27' H27D 110.4 . .
H27C C27' H27D 108.6 . .
O2 C28' C27' 106.4(13) . .
O2 C28' H28C 110.4 . .
C27' C28' H28C 110.4 . .
O2 C28' H28D 110.4 . .
C27' C28' H28D 110.4 . .
H28C C28' H28D 108.6 . .
O2 Li1 O1 134.4(10) . 11_554
O2 Li1 N1 125.8(8) . .
O1 Li1 N1 95.7(6) 11_554 .
O2 Li1 Y1 158.0(10) . .
O1 Li1 Y1 46.4(3) 11_554 .
N1 Li1 Y1 49.8(3) . .

loop_
_geom_bond_atom_site_label_1
_geom_bond_atom_site_label_2
_geom_bond_distance
_geom_bond_site_symmetry_2
Y1 O1 2.239(5) 11_554
Y1 O1 2.239(5) .
Y1 N2 2.253(9) .
Y1 N1 2.349(6) 11_554
Y1 N1 2.349(6) .
Y1 Li1 3.073(14) 11_554
Y1 Li1 3.073(14) .
Y1 Si1 3.426(3) 11_554
Br1 C19 1.884(8) .
Si1 N2 1.707(5) .
Si1 C24 1.879(11) .
Si1 C22 1.888(11) .
Si1 C23 1.890(10) .
O1 C1 1.375(10) .
O1 Li1 1.867(15) 11_554
O2 C25' 1.422(9) .
O2 C28' 1.429(9) .
O2 C25 1.433(10) .
O2 C28 1.435(10) .
O2 Li1 1.811(16) .
N1 C16 1.387(11) .
N1 C15 1.500(11) .
N1 Li1 2.060(15) .
N2 Si1 1.707(5) 11_554
C1 C6 1.396(11) .
C1 C2 1.418(11) .
C2 C3 1.369(12) .
C2 C7 1.532(12) .
C3 C4 1.391(12) .
C3 H3 0.9400 .
C4 C5 1.371(12) .
C4 C11 1.528(12) .
C5 C6 1.406(11) .
C5 H5 0.9400 .
C6 C15 1.515(11) .
C7 C8 1.515(14) .
C7 C9 1.529(12) .
C7 C10 1.553(12) .
C8 H8A 0.9700 .
C8 H8B 0.9700 .
C8 H8C 0.9700 .
C9 H9A 0.9700 .
C9 H9B 0.9700 .
C9 H9C 0.9700 .
C10 H10A 0.9700 .
C10 H10B 0.9700 .
C10 H10C 0.9700 .
C11 C12' 1.43(4) .
C11 C13 1.512(15) .
C11 C14 1.518(15) .
C11 C12 1.55(3) .
C12 H12A 0.9700 .
C12 H12B 0.9700 .
C12 H12C 0.9700 .
C12' H12D 0.9700 .
C12' H12E 0.9700 .
C12' H12F 0.9700 .
C13 H13A 0.9700 .
C13 H13B 0.9700 .
C13 H13C 0.9700 .
C14 H14A 0.9700 .
C14 H14B 0.9700 .
C14 H14C 0.9700 .
C15 H15A 0.9800 .
C15 H15B 0.9800 .
C16 C17 1.396(12) .
C16 C21 1.403(12) .
C17 C18 1.374(14) .
C17 H17 0.9400 .
C18 C19 1.399(14) .
C18 H18 0.9400 .
C19 C20 1.365(13) .
C20 C21 1.369(13) .
C20 H20 0.9400 .
C21 H21 0.9400 .
C22 H22A 0.9700 .
C22 H22B 0.9700 .
C22 H22C 0.9700 .
C23 H23A 0.9700 .
C23 H23B 0.9700 .
C23 H23C 0.9700 .
C24 H24A 0.9700 .
C24 H24B 0.9700 .
C24 H24C 0.9700 .
C25 C26 1.505(18) .
C25 H25A 0.9800 .
C25 H25B 0.9800 .
C26 C27 1.475(18) .
C26 H26A 0.9800 .
C26 H26B 0.9800 .
C27 C28 1.460(17) .
C27 H27A 0.9800 .
C27 H27B 0.9800 .
C28 H28A 0.9800 .
C28 H28B 0.9800 .
C25' C26' 1.458(17) .
C25' H25C 0.9800 .
C25' H25D 0.9800 .
C26' C27' 1.515(17) .
C26' H26C 0.9800 .
C26' H26D 0.9800 .
C27' C28' 1.466(17) .
C27' H27C 0.9800 .
C27' H27D 0.9800 .
C28' H28C 0.9800 .
C28' H28D 0.9800 .
Li1 O1 1.867(15) 11_554

loop_
_geom_torsion_atom_site_label_1
_geom_torsion_atom_site_label_2
_geom_torsion_atom_site_label_3
_geom_torsion_atom_site_label_4
_geom_torsion
_geom_torsion_site_symmetry_1
_geom_torsion_site_symmetry_4
O1 Y1 O1 C1 -85.5(6) 11_554 .
N2 Y1 O1 C1 94.5(6) . .
N1 Y1 O1 C1 -141.5(7) 11_554 .
N1 Y1 O1 C1 -30.2(6) . .
Li1 Y1 O1 C1 -134.6(9) 11_554 .
Li1 Y1 O1 C1 -54.8(8) . .
Si1 Y1 O1 C1 69.7(6) 11_554 .
O1 Y1 O1 Li1 49.1(6) 11_554 11_554
N2 Y1 O1 Li1 -130.9(6) . 11_554
N1 Y1 O1 Li1 -6.9(7) 11_554 11_554
N1 Y1 O1 Li1 104.4(7) . 11_554
Li1 Y1 O1 Li1 79.8(10) . 11_554
Si1 Y1 O1 Li1 -155.7(6) 11_554 11_554
O1 Y1 N1 C16 -83.7(6) 11_554 .
O1 Y1 N1 C16 123.8(7) . .
N2 Y1 N1 C16 19.0(7) . .
N1 Y1 N1 C16 -161.0(7) 11_554 .
Li1 Y1 N1 C16 159.6(7) 11_554 .
Li1 Y1 N1 C16 -89.8(8) . .
Si1 Y1 N1 C16 27.4(6) 11_554 .
O1 Y1 N1 C15 127.0(5) 11_554 .
O1 Y1 N1 C15 -25.5(5) . .
N2 Y1 N1 C15 -130.4(5) . .
N1 Y1 N1 C15 49.6(5) 11_554 .
Li1 Y1 N1 C15 10.3(6) 11_554 .
Li1 Y1 N1 C15 120.8(8) . .
Si1 Y1 N1 C15 -122.0(5) 11_554 .
O1 Y1 N1 Li1 6.2(6) 11_554 .
O1 Y1 N1 Li1 -146.3(6) . .
N2 Y1 N1 Li1 108.8(6) . .
N1 Y1 N1 Li1 -71.2(6) 11_554 .
Li1 Y1 N1 Li1 -110.5(7) 11_554 .
Si1 Y1 N1 Li1 117.2(6) 11_554 .
C24 Si1 N2 Si1 78.8(4) . 11_554
C22 Si1 N2 Si1 -43.4(5) . 11_554
C23 Si1 N2 Si1 -160.5(4) . 11_554
C24 Si1 N2 Y1 -101.2(4) . .
C22 Si1 N2 Y1 136.6(5) . .
C23 Si1 N2 Y1 19.5(4) . .
O1 Y1 N2 Si1 -72.75(18) 11_554 .
O1 Y1 N2 Si1 107.25(18) . .
N1 Y1 N2 Si1 19.2(2) 11_554 .
N1 Y1 N2 Si1 -160.8(2) . .
Li1 Y1 N2 Si1 72.2(4) 11_554 .
Li1 Y1 N2 Si1 -107.8(4) . .
Si1 Y1 N2 Si1 180.0 11_554 .
O1 Y1 N2 Si1 107.25(18) 11_554 11_554
O1 Y1 N2 Si1 -72.75(18) . 11_554
N1 Y1 N2 Si1 -160.8(2) 11_554 11_554
N1 Y1 N2 Si1 19.2(2) . 11_554
Li1 Y1 N2 Si1 -107.8(4) 11_554 11_554
Li1 Y1 N2 Si1 72.2(4) . 11_554
Li1 O1 C1 C6 -79.7(10) 11_554 .
Y1 O1 C1 C6 47.0(10) . .
Li1 O1 C1 C2 98.2(9) 11_554 .
Y1 O1 C1 C2 -135.1(7) . .
O1 C1 C2 C3 177.6(8) . .
C6 C1 C2 C3 -4.6(11) . .
O1 C1 C2 C7 0.8(11) . .
C6 C1 C2 C7 178.6(7) . .
C1 C2 C3 C4 3.1(13) . .
C7 C2 C3 C4 179.8(8) . .
C2 C3 C4 C5 -0.1(13) . .
C2 C3 C4 C11 -179.2(8) . .
C3 C4 C5 C6 -1.6(13) . .
C11 C4 C5 C6 177.5(8) . .
O1 C1 C6 C5 -178.9(7) . .
C2 C1 C6 C5 3.2(11) . .
O1 C1 C6 C15 1.0(11) . .
C2 C1 C6 C15 -176.9(7) . .
C4 C5 C6 C1 0.0(12) . .
C4 C5 C6 C15 -179.9(8) . .
C3 C2 C7 C8 -116.9(9) . .
C1 C2 C7 C8 59.7(10) . .
C3 C2 C7 C9 119.4(9) . .
C1 C2 C7 C9 -64.0(10) . .
C3 C2 C7 C10 2.1(11) . .
C1 C2 C7 C10 178.7(8) . .
C5 C4 C11 C12' -15.9(19) . .
C3 C4 C11 C12' 163.2(16) . .
C5 C4 C11 C13 -120.5(10) . .
C3 C4 C11 C13 58.5(12) . .
C5 C4 C11 C14 122.9(10) . .
C3 C4 C11 C14 -58.1(12) . .
C5 C4 C11 C12 12.9(19) . .
C3 C4 C11 C12 -168.1(16) . .
C16 N1 C15 C6 -83.1(8) . .
Li1 N1 C15 C6 169.9(7) . .
Y1 N1 C15 C6 70.0(7) . .
C1 C6 C15 N1 -64.9(10) . .
C5 C6 C15 N1 115.0(8) . .
C15 N1 C16 C17 -1.5(11) . .
Li1 N1 C16 C17 122.1(9) . .
Y1 N1 C16 C17 -149.5(7) . .
C15 N1 C16 C21 176.6(7) . .
Li1 N1 C16 C21 -59.9(9) . .
Y1 N1 C16 C21 28.5(10) . .
N1 C16 C17 C18 177.5(9) . .
C21 C16 C17 C18 -0.5(13) . .
C16 C17 C18 C19 -2.1(14) . .
C17 C18 C19 C20 3.6(14) . .
C17 C18 C19 Br1 -177.5(7) . .
C18 C19 C20 C21 -2.5(15) . .
Br1 C19 C20 C21 178.6(8) . .
C19 C20 C21 C16 0.0(15) . .
N1 C16 C21 C20 -176.6(9) . .
C17 C16 C21 C20 1.6(13) . .
C25' O2 C25 C26 96(3) . .
C28' O2 C25 C26 -22(2) . .
C28 O2 C25 C26 1(3) . .
Li1 O2 C25 C26 -175.2(17) . .
O2 C25 C26 C27 -10(3) . .
C25 C26 C27 C28 14(3) . .
C25' O2 C28 C27 -24(3) . .
C28' O2 C28 C27 75(3) . .
C25 O2 C28 C27 9(3) . .
Li1 O2 C28 C27 -175.6(17) . .
C26 C27 C28 O2 -15(3) . .
C28' O2 C25' C26' -9(2) . .
C25 O2 C25' C26' -79(3) . .
C28 O2 C25' C26' 16(2) . .
Li1 O2 C25' C26' 172.7(14) . .
O2 C25' C26' C27' 20(2) . .
C25' C26' C27' C28' -24(2) . .
C25' O2 C28' C27' -7(2) . .
C25 O2 C28' C27' 22(2) . .
C28 O2 C28' C27' -96(4) . .
Li1 O2 C28' C27' 171.0(14) . .
C26' C27' C28' O2 19(2) . .
C25' O2 Li1 O1 167.9(15) . 11_554
C28' O2 Li1 O1 -10(2) . 11_554
C25 O2 Li1 O1 132.8(18) . 11_554
C28 O2 Li1 O1 -42(2) . 11_554
C25' O2 Li1 N1 16(2) . .
C28' O2 Li1 N1 -160.9(16) . .
C25 O2 Li1 N1 -19(2) . .
C28 O2 Li1 N1 166.5(18) . .
C25' O2 Li1 Y1 87(2) . .
C28' O2 Li1 Y1 -91(2) . .
C25 O2 Li1 Y1 52(3) . .
C28 O2 Li1 Y1 -123(2) . .
C16 N1 Li1 O2 -80.5(13) . .
C15 N1 Li1 O2 39.9(15) . .
Y1 N1 Li1 O2 152.6(12) . .
C16 N1 Li1 O1 119.7(8) . 11_554
C15 N1 Li1 O1 -120.0(8) . 11_554
Y1 N1 Li1 O1 -7.3(7) . 11_554
C16 N1 Li1 Y1 127.0(6) . .
C15 N1 Li1 Y1 -112.7(7) . .
O1 Y1 Li1 O2 103(2) 11_554 .
O1 Y1 Li1 O2 -49(2) . .
N2 Y1 Li1 O2 168.6(18) . .
N1 Y1 Li1 O2 29(2) 11_554 .
N1 Y1 Li1 O2 -87.3(19) . .
Li1 Y1 Li1 O2 -11.4(18) 11_554 .
Si1 Y1 Li1 O2 -163.9(19) 11_554 .
O1 Y1 Li1 O1 -152.2(4) . 11_554
N2 Y1 Li1 O1 65.8(7) . 11_554
N1 Y1 Li1 O1 -73.7(6) 11_554 11_554
N1 Y1 Li1 O1 169.9(9) . 11_554
Li1 Y1 Li1 O1 -114.2(7) 11_554 11_554
Si1 Y1 Li1 O1 93.3(6) 11_554 11_554
O1 Y1 Li1 N1 -169.9(9) 11_554 .
O1 Y1 Li1 N1 37.9(7) . .
N2 Y1 Li1 N1 -104.2(4) . .
N1 Y1 Li1 N1 116.4(6) 11_554 .
Li1 Y1 Li1 N1 75.8(4) 11_554 .
Si1 Y1 Li1 N1 -76.7(5) 11_554 .
